data_7132637
loop_
_publ_author_name
'Br&#xfc;ckner, Tobias'
'Duwe, Dario'
'Fantuzzi, Felipe'
'He&#xdf;, Merlin'
'Dewhurst, Rian D.'
'Radacki, Krzysztof'
'Braunschweig, Holger'

_publ_section_title
;
 Hydrosilylation of B&#xe002;B triple bonds: catalyst- and reductant-free
 construction of B-Si bonds and B<sub>2</sub>Si heterocycles.
;
_journal_issue 24
_journal_name_full 'Chemical communications (Cambridge, England)'
_journal_page_first 3259
_journal_page_last 3262
_journal_paper_doi 10.1039/d4cc00141a
_journal_volume 60
_journal_year 2024
_chemical_formula_moiety 'C52 H68 B2 N4 Si'
_chemical_formula_sum 'C52 H68 B2 N4 Si'
_chemical_formula_weight 798.81
_space_group_crystal_system monoclinic
_space_group_IT_number 14
_space_group_name_Hall '-P 2ybc'
_space_group_name_H-M_alt 'P 1 21/c 1'
_atom_sites_solution_hydrogens mixed
_atom_sites_solution_primary dual
_atom_sites_solution_secondary difmap
_audit_creation_method 'CIF-fill 1.2y (K.Radacki, 2005-21)'
_audit_update_record
;
2023-10-13 deposited with the CCDC.	2024-01-16 downloaded from the CCDC.
;
_cell_angle_alpha 90
_cell_angle_beta 113.0050(10)
_cell_angle_gamma 90
_cell_formula_units_Z 4
_cell_length_a 22.4231(5)
_cell_length_b 11.6708(2)
_cell_length_c 19.4398(5)
_cell_measurement_reflns_used 6848
_cell_measurement_temperature 100(2)
_cell_measurement_theta_max 26.58
_cell_measurement_theta_min 2.49
_cell_volume 4682.72(18)
_computing_cell_refinement 'Saint+ ver. 8.38A (Bruker AXS)'
_computing_data_collection 'BIS 6.2.14 / APEX3 ver. 2019.1 (Bruker AXS)'
_computing_data_reduction 'Saint+ ver. 8.38A (Bruker AXS)'
_computing_molecular_graphics 'ShelXLe (Huebschle et all, 2011)'
_computing_publication_material 'SHELXL-2018/3 (Sheldrick, 2018)'
_computing_structure_refinement 'SHELXL-2018/3 (Sheldrick, 2018)'
_computing_structure_solution 'SHELXT (Sheldrick, 2014)'
_diffrn_ambient_environment N~2~
_diffrn_ambient_temperature 100(2)
_diffrn_detector CPA
_diffrn_detector_area_resol_mean 7.5
_diffrn_detector_type 'Photon II'
_diffrn_measured_fraction_theta_full 0.999
_diffrn_measured_fraction_theta_max 0.999
_diffrn_measurement_device 'four-circle diffractometer'
_diffrn_measurement_device_type 'Bruker D8-Quest'
_diffrn_measurement_method '\f and \w scans'
_diffrn_radiation_monochromator 'multi-layer mirror'
_diffrn_radiation_type MoK\a
_diffrn_radiation_wavelength 0.71073
_diffrn_reflns_av_R_equivalents 0.1104
_diffrn_reflns_av_unetI/netI 0.0635
_diffrn_reflns_Laue_measured_fraction_full 0.999
_diffrn_reflns_Laue_measured_fraction_max 0.999
_diffrn_reflns_limit_h_max 27
_diffrn_reflns_limit_h_min -27
_diffrn_reflns_limit_k_max 14
_diffrn_reflns_limit_k_min -13
_diffrn_reflns_limit_l_max 23
_diffrn_reflns_limit_l_min -23
_diffrn_reflns_number 62569
_diffrn_reflns_point_group_measured_fraction_full 0.999
_diffrn_reflns_point_group_measured_fraction_max 0.999
_diffrn_reflns_theta_full 26.000
_diffrn_reflns_theta_max 26.021
_diffrn_reflns_theta_min 2.489
_diffrn_source 'micro-focus sealed X-ray tube'
_diffrn_source_type 'Incoatec ImS 2.0'
_exptl_absorpt_coefficient_mu 0.089
_exptl_absorpt_correction_T_max 0.7454
_exptl_absorpt_correction_T_min 0.6794
_exptl_absorpt_correction_type multi-scan
_exptl_absorpt_process_details 'SADABS 2016/2 (Bruker AXS)'
_exptl_crystal_colour yellow
_exptl_crystal_density_diffrn 1.133
_exptl_crystal_description block
_exptl_crystal_F_000 1728
_exptl_crystal_size_max 0.286
_exptl_crystal_size_mid 0.214
_exptl_crystal_size_min 0.154
_refine_diff_density_max 0.228
_refine_diff_density_min -0.318
_refine_diff_density_rms 0.051
_refine_ls_extinction_method none
_refine_ls_goodness_of_fit_ref 1.037
_refine_ls_hydrogen_treatment mixed
_refine_ls_matrix_type full
_refine_ls_number_parameters 595
_refine_ls_number_reflns 9208
_refine_ls_number_restraints 336
_refine_ls_restrained_S_all 1.024
_refine_ls_R_factor_all 0.0891
_refine_ls_R_factor_gt 0.0533
_refine_ls_shift/su_max 0.000
_refine_ls_shift/su_mean 0.000
_refine_ls_structure_factor_coef Fsqd
_refine_ls_weighting_details 'w=1/[\s^2^(Fo^2^)+(0.0337P)^2^+3.0886P] where P=(Fo^2^+2Fc^2^)/3'
_refine_ls_weighting_scheme calc
_refine_ls_wR_factor_gt 0.1042
_refine_ls_wR_factor_ref 0.1234
_reflns_Friedel_coverage 0.000
_reflns_number_gt 6440
_reflns_number_total 9208
_reflns_threshold_expression 'I > 2\s(I)'
_cod_data_source_file d4cc00141a2.cif
_cod_data_source_block ToBr080_a
_cod_depositor_comments 'Adding full bibliography for 7132636--7132639.cif.'
_cod_original_sg_symbol_H-M 'P 21/c'
_cod_database_code 7132637
_shelx_shelxl_version_number 2018/3
_shelx_space_group_comment
;
The symmetry employed for this shelxl refinement is uniquely defined
by the following loop, which should always be used as a source of
symmetry information in preference to the above space-group names.
They are only intended as comments.
;
_shelx_estimated_absorpt_t_min 0.975
_shelx_estimated_absorpt_t_max 0.986

loop_
_space_group_symop_operation_xyz
'x, y, z'
'-x, y+1/2, -z+1/2'
'-x, -y, -z'
'x, -y-1/2, z-1/2'

loop_
_atom_site_label
_atom_site_type_symbol
_atom_site_fract_x
_atom_site_fract_y
_atom_site_fract_z
_atom_site_U_iso_or_equiv
_atom_site_adp_type
_atom_site_occupancy
_atom_site_site_symmetry_order
_atom_site_calc_flag
_atom_site_refinement_flags_posn
_atom_site_refinement_flags_adp
_atom_site_refinement_flags_occupancy
_atom_site_disorder_assembly
_atom_site_disorder_group
Si1_1 Si 0.70846(3) 0.32593(5) 0.57762(3) 0.01856(14) Uani 1 1 d . . . . .
H1_1 H 0.7298(10) 0.317(2) 0.6573(13) 0.028 Uiso 1 1 d . U . . .
B2_1 B 0.75740(11) 0.2639(2) 0.51853(14) 0.0162(5) Uani 1 1 d . . . . .
H2_1 H 0.7194(10) 0.2376(19) 0.4654(13) 0.024 Uiso 1 1 d . U . . .
B3_1 B 0.77093(11) 0.4070(2) 0.54339(13) 0.0154(5) Uani 1 1 d . . . . .
H3_1 H 0.8092(10) 0.4321(19) 0.5971(13) 0.023 Uiso 1 1 d . U . . .
C1_2 C 0.61753(10) 0.31265(19) 0.53370(14) 0.0259(5) Uani 1 1 d . . . . .
C2_2 C 0.58687(11) 0.2376(2) 0.47456(16) 0.0351(6) Uani 1 1 d . . . . .
H2_2 H 0.612197 0.195583 0.453909 0.042 Uiso 1 1 calc R U . . .
C3_2 C 0.52009(12) 0.2229(2) 0.44520(19) 0.0484(8) Uani 1 1 d . . . . .
H3_2 H 0.500295 0.170540 0.405349 0.058 Uiso 1 1 calc R U . . .
C4_2 C 0.48271(12) 0.2840(3) 0.4736(2) 0.0525(9) Uani 1 1 d . . . . .
H4_2 H 0.436998 0.274459 0.453014 0.063 Uiso 1 1 calc R U . . .
C5_2 C 0.51120(13) 0.3594(3) 0.5322(2) 0.0513(9) Uani 1 1 d . . . . .
H5_2 H 0.485212 0.401340 0.552001 0.062 Uiso 1 1 calc R U . . .
C6_2 C 0.57878(12) 0.3737(2) 0.56233(16) 0.0368(6) Uani 1 1 d . . . . .
H6_2 H 0.598340 0.425518 0.602614 0.044 Uiso 1 1 calc R U . . .
C1_3 C 0.79811(8) 0.16350(16) 0.56278(11) 0.0147(4) Uani 1 1 d D . . . .
N2_3 N 0.78009(7) 0.05046(13) 0.55173(9) 0.0171(4) Uani 1 1 d D . . . .
C3_3 C 0.82951(9) -0.02800(16) 0.60153(11) 0.0203(5) Uani 1 1 d D . . . .
H3A_3 H 0.852824 -0.068276 0.574671 0.024 Uiso 1 1 calc R U . . .
H3AB_3 H 0.810208 -0.085171 0.624381 0.024 Uiso 1 1 calc R U . . .
C4_3 C 0.87396(10) 0.05444(16) 0.65983(12) 0.0217(5) Uani 1 1 d D . . . .
H4A_3 H 0.864686 0.054550 0.705618 0.026 Uiso 1 1 calc R U . . .
H4AB_3 H 0.920119 0.034954 0.673243 0.026 Uiso 1 1 calc R U . . .
N5_3 N 0.85753(7) 0.16512(14) 0.62091(9) 0.0165(4) Uani 1 1 d D . . . .
C1_4 C 0.71776(9) 0.01037(17) 0.50225(12) 0.0172(4) Uani 1 1 d . . . . .
C2_4 C 0.67179(10) -0.01662(17) 0.53238(12) 0.0195(5) Uani 1 1 d . . . . .
C3_4 C 0.61156(10) -0.05777(18) 0.48355(13) 0.0234(5) Uani 1 1 d . . . . .
H3_4 H 0.579598 -0.076695 0.502430 0.028 Uiso 1 1 calc R U . . .
C4_4 C 0.59778(11) -0.07134(19) 0.40835(13) 0.0262(5) Uani 1 1 d . . . . .
H4_4 H 0.556725 -0.100262 0.376178 0.031 Uiso 1 1 calc R U . . .
C5_4 C 0.64330(11) -0.04314(19) 0.37946(13) 0.0251(5) Uani 1 1 d . . . . .
H5_4 H 0.632974 -0.051796 0.327468 0.030 Uiso 1 1 calc R U . . .
C6_4 C 0.70435(10) -0.00203(17) 0.42602(12) 0.0198(5) Uani 1 1 d . . . . .
C1_5 C 0.68728(11) 0.00106(19) 0.61481(13) 0.0243(5) Uani 1 1 d . . . . .
H1A_5 H 0.706752 0.078048 0.629034 0.029 Uiso 1 1 calc R U . . .
H1AB_5 H 0.720520 -0.055780 0.643353 0.029 Uiso 1 1 calc R U . . .
C2_5 C 0.63079(12) -0.0088(2) 0.63896(16) 0.0380(6) Uani 1 1 d . . . . .
H2A_5 H 0.645669 0.008282 0.692436 0.057 Uiso 1 1 calc R U . . .
H2B_5 H 0.613296 -0.086798 0.629498 0.057 Uiso 1 1 calc R U . . .
H2C_5 H 0.596909 0.045837 0.610552 0.057 Uiso 1 1 calc R U . . .
C1_6 C 0.75395(11) 0.02555(19) 0.39388(13) 0.0243(5) Uani 1 1 d . . . . .
H1A_6 H 0.779696 0.092479 0.420708 0.029 Uiso 1 1 calc R U . . .
H1AB_6 H 0.731130 0.047345 0.340756 0.029 Uiso 1 1 calc R U . . .
C2_6 C 0.80004(12) -0.0737(2) 0.39900(14) 0.0308(6) Uani 1 1 d . . . . .
H2A_6 H 0.830246 -0.050832 0.376221 0.046 Uiso 1 1 calc R U . . .
H2B_6 H 0.774999 -0.140358 0.372473 0.046 Uiso 1 1 calc R U . . .
H2C_6 H 0.824417 -0.093453 0.451593 0.046 Uiso 1 1 calc R U . . .
C1_7 C 0.90280(9) 0.25791(17) 0.63919(12) 0.0173(5) Uani 1 1 d . . . . .
C2_7 C 0.93189(9) 0.28656(18) 0.58972(12) 0.0191(5) Uani 1 1 d . . . . .
C3_7 C 0.97620(10) 0.3772(2) 0.60918(13) 0.0245(5) Uani 1 1 d . . . . .
H3_7 H 0.996253 0.399071 0.576229 0.029 Uiso 1 1 calc R U . . .
C4_7 C 0.99124(10) 0.4357(2) 0.67609(14) 0.0271(5) Uani 1 1 d . . . . .
H4_7 H 1.021705 0.496663 0.688807 0.033 Uiso 1 1 calc R U . . .
C5_7 C 0.96214(10) 0.40549(19) 0.72403(13) 0.0243(5) Uani 1 1 d . . . . .
H5_7 H 0.972952 0.445975 0.769716 0.029 Uiso 1 1 calc R U . . .
C6_7 C 0.91702(9) 0.31647(19) 0.70680(12) 0.0197(5) Uani 1 1 d . . . . .
C1_8 C 0.91869(10) 0.2218(2) 0.51832(13) 0.0230(5) Uani 1 1 d . . . . .
H1A_8 H 0.930015 0.270885 0.483669 0.028 Uiso 1 1 calc R U . . .
H1AB_8 H 0.871816 0.204425 0.494373 0.028 Uiso 1 1 calc R U . . .
C2_8 C 0.95693(13) 0.1100(2) 0.53096(16) 0.0368(6) Uani 1 1 d . . . . .
H2A_8 H 0.947537 0.072156 0.482837 0.055 Uiso 1 1 calc R U . . .
H2B_8 H 0.944399 0.059462 0.563324 0.055 Uiso 1 1 calc R U . . .
H2C_8 H 1.003397 0.126564 0.554842 0.055 Uiso 1 1 calc R U . . .
C1_9 C 0.88282(11) 0.2858(2) 0.75745(13) 0.0249(5) Uani 1 1 d . . . . .
H1A_9 H 0.907546 0.224159 0.791711 0.030 Uiso 1 1 calc R U . . .
H1AB_9 H 0.839524 0.254693 0.726456 0.030 Uiso 1 1 calc R U . . .
C2_9 C 0.87430(15) 0.3838(2) 0.80365(17) 0.0459(7) Uani 1 1 d . . . . .
H2A_9 H 0.849272 0.357503 0.832195 0.069 Uiso 1 1 calc R U . . .
H2B_9 H 0.851205 0.446640 0.770543 0.069 Uiso 1 1 calc R U . . .
H2C_9 H 0.916910 0.410655 0.838157 0.069 Uiso 1 1 calc R U . . .
C1_10 C 0.7418(14) 0.5125(9) 0.4951(9) 0.0142(11) Uani 0.52(2) 1 d D U P A 1
N2_10 N 0.7513(7) 0.6201(11) 0.5250(5) 0.0148(12) Uani 0.52(2) 1 d D U P A 1
C3_10 C 0.7230(4) 0.7105(6) 0.4692(5) 0.0179(12) Uani 0.52(2) 1 d D U P A 1
H3A_10 H 0.756253 0.747878 0.455095 0.021 Uiso 0.52(2) 1 calc R U P A 1
H3AB_10 H 0.700827 0.769289 0.487334 0.021 Uiso 0.52(2) 1 calc R U P A 1
C4_10 C 0.6748(4) 0.6421(7) 0.4041(4) 0.0183(13) Uani 0.52(2) 1 d D U P A 1
H4A_10 H 0.629983 0.652152 0.400878 0.022 Uiso 0.52(2) 1 calc R U P A 1
H4AB_10 H 0.676804 0.665132 0.355987 0.022 Uiso 0.52(2) 1 calc R U P A 1
N5_10 N 0.6971(6) 0.5234(6) 0.4235(8) 0.0154(13) Uani 0.52(2) 1 d D U P A 1
C1_11 C 0.7410(15) 0.5140(10) 0.4961(10) 0.0139(12) Uani 0.48(2) 1 d D U P A 2
N2_11 N 0.7037(7) 0.5236(7) 0.4214(8) 0.0156(13) Uani 0.48(2) 1 d D U P A 2
C3_11 C 0.6884(5) 0.6432(8) 0.3970(4) 0.0186(13) Uani 0.48(2) 1 d D U P A 2
H3A_11 H 0.641303 0.653605 0.368272 0.022 Uiso 0.48(2) 1 calc R U P A 2
H3AB_11 H 0.712059 0.668119 0.365973 0.022 Uiso 0.48(2) 1 calc R U P A 2
C4_11 C 0.7114(5) 0.7084(7) 0.4710(5) 0.0190(13) Uani 0.48(2) 1 d D U P A 2
H4A_11 H 0.734939 0.779250 0.468919 0.023 Uiso 0.48(2) 1 calc R U P A 2
H4AB_11 H 0.674793 0.728090 0.485231 0.023 Uiso 0.48(2) 1 calc R U P A 2
N5_11 N 0.7548(8) 0.6235(12) 0.5222(6) 0.0149(13) Uani 0.48(2) 1 d D U P A 2
C1_12 C 0.79570(10) 0.65358(17) 0.59764(12) 0.0183(5) Uani 1 1 d . . . . .
C2_12 C 0.76999(10) 0.67369(18) 0.65130(12) 0.0201(5) Uani 1 1 d . . . . .
C3_12 C 0.81223(12) 0.70993(19) 0.72210(13) 0.0281(5) Uani 1 1 d . . . . .
H3_12 H 0.796135 0.724115 0.759825 0.034 Uiso 1 1 calc R U . . .
C4_12 C 0.87767(12) 0.7253(2) 0.73763(14) 0.0329(6) Uani 1 1 d . . . . .
H4_12 H 0.906056 0.749070 0.786161 0.040 Uiso 1 1 calc R U . . .
C5_12 C 0.90194(11) 0.7065(2) 0.68325(14) 0.0303(6) Uani 1 1 d . . . . .
H5_12 H 0.946752 0.718228 0.694780 0.036 Uiso 1 1 calc R U . . .
C6_12 C 0.86154(10) 0.67067(18) 0.61170(13) 0.0231(5) Uani 1 1 d . . . . .
C1_13 C 0.69827(10) 0.6578(2) 0.63121(13) 0.0249(5) Uani 1 1 d . . . . .
H1A_13 H 0.683914 0.588712 0.599412 0.030 Uiso 1 1 calc R U . . .
H1AB_13 H 0.675123 0.724285 0.600885 0.030 Uiso 1 1 calc R U . . .
C2_13 C 0.67798(14) 0.6454(3) 0.69657(16) 0.0550(9) Uani 1 1 d . . . . .
H2A_13 H 0.631090 0.632778 0.677858 0.083 Uiso 1 1 calc R U . . .
H2B_13 H 0.689144 0.715374 0.726808 0.083 Uiso 1 1 calc R U . . .
H2C_13 H 0.700570 0.579966 0.727341 0.083 Uiso 1 1 calc R U . . .
C1_14 C 0.88567(10) 0.6491(2) 0.55097(15) 0.0305(6) Uani 1 1 d . . . . .
H1A_14 H 0.852116 0.675171 0.502993 0.037 Uiso 1 1 calc R U . . .
H1AB_14 H 0.890804 0.565380 0.547059 0.037 Uiso 1 1 calc R U . . .
C2_14 C 0.94975(12) 0.7071(3) 0.56110(18) 0.0469(8) Uani 1 1 d . . . . .
H2A_14 H 0.958691 0.695477 0.516118 0.070 Uiso 1 1 calc R U . . .
H2B_14 H 0.984849 0.673604 0.604285 0.070 Uiso 1 1 calc R U . . .
H2C_14 H 0.946755 0.789335 0.569400 0.070 Uiso 1 1 calc R U . . .
C1_15 C 0.68244(10) 0.43445(18) 0.36723(12) 0.0193(5) Uani 1 1 d . . . . .
C2_15 C 0.61730(11) 0.40180(19) 0.33403(13) 0.0248(5) Uani 1 1 d . . . . .
C3_15 C 0.60106(13) 0.3143(2) 0.28023(14) 0.0363(6) Uani 1 1 d . . . . .
H3_15 H 0.557318 0.289556 0.257299 0.044 Uiso 1 1 calc R U . . .
C4_15 C 0.64702(15) 0.2641(2) 0.26019(15) 0.0424(7) Uani 1 1 d . . . . .
H4_15 H 0.635015 0.204532 0.224042 0.051 Uiso 1 1 calc R U . . .
C5_15 C 0.71067(13) 0.2996(2) 0.29216(13) 0.0342(6) Uani 1 1 d . . . . .
H5_15 H 0.741924 0.264841 0.277064 0.041 Uiso 1 1 calc R U . . .
C6_15 C 0.72991(11) 0.38533(19) 0.34614(12) 0.0237(5) Uani 1 1 d . . . . .
C1_16 C 0.56463(11) 0.4570(2) 0.35207(14) 0.0338(6) Uani 1 1 d . . . . .
H1A_16 H 0.584516 0.499514 0.399724 0.041 Uiso 1 1 calc R U . . .
H1AB_16 H 0.536622 0.396483 0.359156 0.041 Uiso 1 1 calc R U . . .
C2_16 C 0.52261(13) 0.5397(3) 0.29084(16) 0.0473(8) Uani 1 1 d . . . . .
H2A_16 H 0.489017 0.572824 0.305271 0.071 Uiso 1 1 calc R U . . .
H2B_16 H 0.502169 0.497933 0.243668 0.071 Uiso 1 1 calc R U . . .
H2C_16 H 0.549830 0.601163 0.284532 0.071 Uiso 1 1 calc R U . . .
C1_17 C 0.79977(11) 0.4237(2) 0.37790(14) 0.0333(6) Uani 1 1 d . . . . .
H1A_17 H 0.827075 0.361461 0.371341 0.040 Uiso 1 1 calc R U . . .
H1AB_17 H 0.813512 0.437370 0.432190 0.040 Uiso 1 1 calc R U . . .
C2_17 C 0.81133(14) 0.5325(3) 0.34129(19) 0.0611(10) Uani 1 1 d . . . . .
H2A_17 H 0.857750 0.550128 0.361619 0.092 Uiso 1 1 calc R U . . .
H2B_17 H 0.787638 0.596391 0.351562 0.092 Uiso 1 1 calc R U . . .
H2C_17 H 0.796008 0.520930 0.287176 0.092 Uiso 1 1 calc R U . . .

loop_
_atom_site_aniso_label
_atom_site_aniso_U_11
_atom_site_aniso_U_22
_atom_site_aniso_U_33
_atom_site_aniso_U_23
_atom_site_aniso_U_13
_atom_site_aniso_U_12
Si1_1 0.0190(3) 0.0156(3) 0.0232(3) 0.0045(3) 0.0104(2) 0.0026(2)
B2_1 0.0161(11) 0.0118(11) 0.0180(12) 0.0001(10) 0.0038(10) 0.0009(9)
B3_1 0.0156(11) 0.0125(11) 0.0170(12) 0.0009(9) 0.0051(10) 0.0017(9)
C1_2 0.0214(11) 0.0203(12) 0.0395(14) 0.0157(11) 0.0159(10) 0.0054(9)
C2_2 0.0200(11) 0.0229(13) 0.0570(18) 0.0073(12) 0.0092(11) -0.0010(10)
C3_2 0.0226(12) 0.0303(15) 0.081(2) 0.0141(15) 0.0077(14) -0.0035(11)
C4_2 0.0213(13) 0.0415(17) 0.091(3) 0.0301(18) 0.0186(15) 0.0016(13)
C5_2 0.0328(14) 0.054(2) 0.080(2) 0.0321(18) 0.0360(16) 0.0219(14)
C6_2 0.0319(13) 0.0388(15) 0.0483(17) 0.0157(13) 0.0249(12) 0.0106(12)
C1_3 0.0164(9) 0.0137(10) 0.0158(10) -0.0020(8) 0.0084(8) -0.0005(8)
N2_3 0.0190(8) 0.0095(8) 0.0190(9) 0.0021(7) 0.0033(7) 0.0014(7)
C3_3 0.0239(11) 0.0141(10) 0.0204(11) 0.0051(9) 0.0060(9) 0.0044(9)
C4_3 0.0232(11) 0.0177(11) 0.0201(12) 0.0050(9) 0.0041(9) 0.0033(9)
N5_3 0.0150(8) 0.0136(9) 0.0168(9) 0.0015(7) 0.0020(7) 0.0015(7)
C1_4 0.0196(10) 0.0069(9) 0.0212(11) -0.0005(8) 0.0039(9) -0.0012(8)
C2_4 0.0239(11) 0.0113(10) 0.0227(12) 0.0011(9) 0.0083(9) -0.0007(9)
C3_4 0.0238(11) 0.0163(11) 0.0296(13) 0.0023(10) 0.0098(10) -0.0005(9)
C4_4 0.0224(11) 0.0208(12) 0.0272(13) 0.0005(10) 0.0009(10) -0.0023(9)
C5_4 0.0315(12) 0.0203(12) 0.0173(12) 0.0002(9) 0.0030(10) -0.0010(10)
C6_4 0.0287(11) 0.0085(10) 0.0203(12) 0.0019(9) 0.0075(9) 0.0004(9)
C1_5 0.0300(12) 0.0199(12) 0.0264(13) -0.0023(10) 0.0148(10) -0.0067(10)
C2_5 0.0409(14) 0.0415(16) 0.0401(16) -0.0144(13) 0.0250(13) -0.0113(12)
C1_6 0.0367(13) 0.0151(11) 0.0212(12) 0.0009(9) 0.0115(10) -0.0022(10)
C2_6 0.0433(14) 0.0255(13) 0.0312(14) 0.0027(11) 0.0227(12) 0.0007(11)
C1_7 0.0120(9) 0.0135(10) 0.0221(11) 0.0013(9) 0.0020(8) 0.0030(8)
C2_7 0.0133(9) 0.0187(11) 0.0225(12) 0.0028(9) 0.0038(9) 0.0049(8)
C3_7 0.0151(10) 0.0281(13) 0.0291(13) 0.0045(10) 0.0075(9) 0.0002(9)
C4_7 0.0183(11) 0.0250(13) 0.0318(14) -0.0027(11) 0.0030(10) -0.0050(9)
C5_7 0.0195(10) 0.0211(12) 0.0251(12) -0.0041(10) 0.0011(9) 0.0000(9)
C6_7 0.0144(9) 0.0197(11) 0.0201(11) 0.0004(9) 0.0016(8) 0.0056(9)
C1_8 0.0201(10) 0.0275(12) 0.0239(12) -0.0011(10) 0.0113(9) -0.0020(9)
C2_8 0.0464(15) 0.0305(14) 0.0411(16) -0.0011(12) 0.0253(13) 0.0053(12)
C1_9 0.0249(11) 0.0282(13) 0.0192(12) -0.0030(10) 0.0062(9) 0.0005(10)
C2_9 0.0665(19) 0.0385(16) 0.0479(18) -0.0149(14) 0.0387(16) -0.0086(14)
C1_10 0.0134(17) 0.0132(16) 0.0166(16) -0.0010(15) 0.0066(15) -0.0007(15)
N2_10 0.0170(18) 0.0097(16) 0.0154(16) 0.0019(14) 0.0037(15) -0.0011(15)
C3_10 0.021(2) 0.0127(16) 0.0193(16) 0.0012(14) 0.0069(15) 0.0032(16)
C4_10 0.023(2) 0.0130(16) 0.0177(17) 0.0006(15) 0.0063(16) 0.0056(17)
N5_10 0.017(2) 0.0124(15) 0.0154(16) 0.0005(14) 0.0049(16) 0.0033(14)
C1_11 0.0133(17) 0.0129(17) 0.0161(17) -0.0007(16) 0.0065(16) 0.0002(16)
N2_11 0.019(2) 0.0125(16) 0.0147(16) 0.0004(15) 0.0056(17) 0.0039(15)
C3_11 0.022(2) 0.0134(16) 0.0192(18) 0.0017(15) 0.0063(16) 0.0026(18)
C4_11 0.023(2) 0.0121(16) 0.0193(17) 0.0034(15) 0.0057(17) 0.0020(16)
N5_11 0.0172(19) 0.0092(16) 0.0155(17) 0.0007(15) 0.0032(16) -0.0007(16)
C1_12 0.0215(10) 0.0084(10) 0.0195(11) 0.0008(8) 0.0020(9) -0.0014(8)
C2_12 0.0253(11) 0.0138(10) 0.0188(11) 0.0011(9) 0.0059(9) -0.0003(9)
C3_12 0.0409(13) 0.0204(12) 0.0189(12) -0.0007(10) 0.0072(10) -0.0016(10)
C4_12 0.0378(13) 0.0210(12) 0.0248(13) -0.0018(10) -0.0042(11) -0.0039(11)
C5_12 0.0220(11) 0.0202(12) 0.0353(15) -0.0006(11) -0.0034(10) -0.0034(9)
C6_12 0.0207(10) 0.0109(10) 0.0323(13) 0.0005(10) 0.0046(9) -0.0005(9)
C1_13 0.0276(11) 0.0243(12) 0.0239(12) -0.0022(10) 0.0112(10) -0.0013(10)
C2_13 0.0456(16) 0.092(3) 0.0345(17) 0.0034(17) 0.0233(14) -0.0066(17)
C1_14 0.0224(11) 0.0273(13) 0.0428(16) -0.0013(11) 0.0139(11) -0.0013(10)
C2_14 0.0320(14) 0.0460(18) 0.068(2) 0.0010(16) 0.0255(14) -0.0092(13)
C1_15 0.0293(11) 0.0129(10) 0.0134(11) 0.0003(9) 0.0061(9) 0.0013(9)
C2_15 0.0296(12) 0.0195(12) 0.0194(12) 0.0019(9) 0.0034(10) -0.0013(10)
C3_15 0.0460(15) 0.0267(13) 0.0240(13) -0.0022(11) 0.0004(11) -0.0082(12)
C4_15 0.072(2) 0.0234(14) 0.0234(14) -0.0089(11) 0.0091(13) 0.0013(14)
C5_15 0.0597(17) 0.0246(13) 0.0209(13) 0.0025(10) 0.0187(12) 0.0151(12)
C6_15 0.0360(12) 0.0194(11) 0.0165(11) 0.0066(9) 0.0112(10) 0.0089(10)
C1_16 0.0223(11) 0.0382(15) 0.0335(15) 0.0040(12) 0.0028(11) 0.0022(11)
C2_16 0.0363(14) 0.0487(18) 0.0382(17) 0.0005(14) -0.0058(12) 0.0100(13)
C1_17 0.0330(13) 0.0432(16) 0.0302(14) 0.0100(12) 0.0193(11) 0.0128(12)
C2_17 0.0440(17) 0.083(3) 0.058(2) 0.0259(19) 0.0215(15) -0.0110(17)

loop_
_atom_type_symbol
_atom_type_description
_atom_type_scat_dispersion_real
_atom_type_scat_dispersion_imag
_atom_type_scat_source
C C 0.0033 0.0016 'International Tables Vol C Tables 4.2.6.8 and 6.1.1.4'
H H 0.0000 0.0000 'International Tables Vol C Tables 4.2.6.8 and 6.1.1.4'
B B 0.0013 0.0007 'International Tables Vol C Tables 4.2.6.8 and 6.1.1.4'
N N 0.0061 0.0033 'International Tables Vol C Tables 4.2.6.8 and 6.1.1.4'
Si Si 0.0817 0.0704 'International Tables Vol C Tables 4.2.6.8 and 6.1.1.4'

loop_
_exptl_crystal_face_index_h
_exptl_crystal_face_index_k
_exptl_crystal_face_index_l
_exptl_crystal_face_perp_dist
-1.00 -1.00 1.00 0.0720
1.00 1.00 -1.00 0.0800
0.00 0.00 -1.00 0.1250
0.00 0.00 1.00 0.0550
-1.00 0.00 1.00 0.0570
1.00 0.00 -1.00 0.0970
-1.00 -1.00 -1.00 0.1240
0.00 -1.00 -1.00 0.1390
0.00 1.00 1.00 0.0700
-1.00 1.00 1.00 0.0850
-1.00 0.00 0.00 0.1060
1.00 0.00 0.00 0.0520
1.00 -1.00 0.00 0.1260
0.00 -1.00 0.00 0.1160
-1.00 1.00 -1.00 0.1040
-1.00 -1.00 0.00 0.0920
1.00 1.00 0.00 0.0520
0.00 -1.00 1.00 0.0910
0.00 1.00 -1.00 0.0820
-1.00 0.00 -1.00 0.1070
1.00 0.00 1.00 0.0530

loop_
_geom_angle_atom_site_label_1
_geom_angle_atom_site_label_2
_geom_angle_atom_site_label_3
_geom_angle
_geom_angle_site_symmetry_1
_geom_angle_site_symmetry_3
_geom_angle_publ_flag
C1_2 Si1_1 B3_1 131.34(10) . . ?
C1_2 Si1_1 B2_1 116.60(11) . . ?
B3_1 Si1_1 B2_1 51.10(9) . . ?
C1_2 Si1_1 H1_1 109.2(9) . . ?
B3_1 Si1_1 H1_1 114.2(9) . . ?
B2_1 Si1_1 H1_1 124.4(9) . . ?
C1_3 B2_1 B3_1 125.57(18) . . ?
C1_3 B2_1 Si1_1 107.11(16) . . ?
B3_1 B2_1 Si1_1 64.42(12) . . ?
C1_3 B2_1 H2_1 112.9(12) . . ?
B3_1 B2_1 H2_1 121.4(12) . . ?
Si1_1 B2_1 H2_1 104.1(12) . . ?
C1_10 B3_1 B2_1 128.2(6) . . ?
C1_11 B3_1 B2_1 128.8(6) . . ?
C1_10 B3_1 Si1_1 113.3(13) . . ?
C1_11 B3_1 Si1_1 112.5(14) . . ?
B2_1 B3_1 Si1_1 64.48(12) . . ?
C1_10 B3_1 H3_1 110.8(13) . . ?
C1_11 B3_1 H3_1 110.2(14) . . ?
B2_1 B3_1 H3_1 120.6(12) . . ?
Si1_1 B3_1 H3_1 101.4(12) . . ?
C2_2 C1_2 C6_2 117.8(2) . . ?
C2_2 C1_2 Si1_1 121.52(18) . . ?
C6_2 C1_2 Si1_1 120.6(2) . . ?
C3_2 C2_2 C1_2 121.4(3) . . ?
C3_2 C2_2 H2_2 119.3 . . ?
C1_2 C2_2 H2_2 119.3 . . ?
C4_2 C3_2 C2_2 120.1(3) . . ?
C4_2 C3_2 H3_2 120.0 . . ?
C2_2 C3_2 H3_2 120.0 . . ?
C3_2 C4_2 C5_2 120.3(2) . . ?
C3_2 C4_2 H4_2 119.8 . . ?
C5_2 C4_2 H4_2 119.8 . . ?
C4_2 C5_2 C6_2 119.7(3) . . ?
C4_2 C5_2 H5_2 120.2 . . ?
C6_2 C5_2 H5_2 120.2 . . ?
C1_2 C6_2 C5_2 120.7(3) . . ?
C1_2 C6_2 H6_2 119.6 . . ?
C5_2 C6_2 H6_2 119.6 . . ?
N5_3 C1_3 N2_3 105.94(16) . . ?
N5_3 C1_3 B2_1 128.95(17) . . ?
N2_3 C1_3 B2_1 125.10(16) . . ?
C1_3 N2_3 C1_4 124.78(16) . . ?
C1_3 N2_3 C3_3 113.29(15) . . ?
C1_4 N2_3 C3_3 121.70(15) . . ?
N2_3 C3_3 C4_3 101.65(14) . . ?
N2_3 C3_3 H3A_3 111.4 . . ?
C4_3 C3_3 H3A_3 111.4 . . ?
N2_3 C3_3 H3AB_3 111.4 . . ?
C4_3 C3_3 H3AB_3 111.4 . . ?
H3A_3 C3_3 H3AB_3 109.3 . . ?
N5_3 C4_3 C3_3 102.28(14) . . ?
N5_3 C4_3 H4A_3 111.3 . . ?
C3_3 C4_3 H4A_3 111.3 . . ?
N5_3 C4_3 H4AB_3 111.3 . . ?
C3_3 C4_3 H4AB_3 111.3 . . ?
H4A_3 C4_3 H4AB_3 109.2 . . ?
C1_3 N5_3 C1_7 125.62(16) . . ?
C1_3 N5_3 C4_3 112.33(15) . . ?
C1_7 N5_3 C4_3 121.78(15) . . ?
C6_4 C1_4 C2_4 121.92(19) . . ?
C6_4 C1_4 N2_3 119.67(19) . . ?
C2_4 C1_4 N2_3 118.41(19) . . ?
C3_4 C2_4 C1_4 117.7(2) . . ?
C3_4 C2_4 C1_5 121.7(2) . . ?
C1_4 C2_4 C1_5 120.51(18) . . ?
C4_4 C3_4 C2_4 121.0(2) . . ?
C4_4 C3_4 H3_4 119.5 . . ?
C2_4 C3_4 H3_4 119.5 . . ?
C3_4 C4_4 C5_4 120.5(2) . . ?
C3_4 C4_4 H4_4 119.8 . . ?
C5_4 C4_4 H4_4 119.8 . . ?
C4_4 C5_4 C6_4 120.7(2) . . ?
C4_4 C5_4 H5_4 119.7 . . ?
C6_4 C5_4 H5_4 119.7 . . ?
C5_4 C6_4 C1_4 118.2(2) . . ?
C5_4 C6_4 C1_6 119.9(2) . . ?
C1_4 C6_4 C1_6 121.90(19) . . ?
C2_4 C1_5 C2_5 116.28(19) . . ?
C2_4 C1_5 H1A_5 108.2 . . ?
C2_5 C1_5 H1A_5 108.2 . . ?
C2_4 C1_5 H1AB_5 108.2 . . ?
C2_5 C1_5 H1AB_5 108.2 . . ?
H1A_5 C1_5 H1AB_5 107.4 . . ?
C1_5 C2_5 H2A_5 109.5 . . ?
C1_5 C2_5 H2B_5 109.5 . . ?
H2A_5 C2_5 H2B_5 109.5 . . ?
C1_5 C2_5 H2C_5 109.5 . . ?
H2A_5 C2_5 H2C_5 109.5 . . ?
H2B_5 C2_5 H2C_5 109.5 . . ?
C6_4 C1_6 C2_6 113.61(18) . . ?
C6_4 C1_6 H1A_6 108.8 . . ?
C2_6 C1_6 H1A_6 108.8 . . ?
C6_4 C1_6 H1AB_6 108.8 . . ?
C2_6 C1_6 H1AB_6 108.8 . . ?
H1A_6 C1_6 H1AB_6 107.7 . . ?
C1_6 C2_6 H2A_6 109.5 . . ?
C1_6 C2_6 H2B_6 109.5 . . ?
H2A_6 C2_6 H2B_6 109.5 . . ?
C1_6 C2_6 H2C_6 109.5 . . ?
H2A_6 C2_6 H2C_6 109.5 . . ?
H2B_6 C2_6 H2C_6 109.5 . . ?
C2_7 C1_7 C6_7 122.13(19) . . ?
C2_7 C1_7 N5_3 119.14(19) . . ?
C6_7 C1_7 N5_3 118.73(19) . . ?
C1_7 C2_7 C3_7 117.9(2) . . ?
C1_7 C2_7 C1_8 122.56(19) . . ?
C3_7 C2_7 C1_8 119.5(2) . . ?
C4_7 C3_7 C2_7 120.8(2) . . ?
C4_7 C3_7 H3_7 119.6 . . ?
C2_7 C3_7 H3_7 119.6 . . ?
C5_7 C4_7 C3_7 120.2(2) . . ?
C5_7 C4_7 H4_7 119.9 . . ?
C3_7 C4_7 H4_7 119.9 . . ?
C4_7 C5_7 C6_7 121.3(2) . . ?
C4_7 C5_7 H5_7 119.4 . . ?
C6_7 C5_7 H5_7 119.4 . . ?
C5_7 C6_7 C1_7 117.7(2) . . ?
C5_7 C6_7 C1_9 121.7(2) . . ?
C1_7 C6_7 C1_9 120.56(19) . . ?
C2_7 C1_8 C2_8 112.64(19) . . ?
C2_7 C1_8 H1A_8 109.1 . . ?
C2_8 C1_8 H1A_8 109.1 . . ?
C2_7 C1_8 H1AB_8 109.1 . . ?
C2_8 C1_8 H1AB_8 109.1 . . ?
H1A_8 C1_8 H1AB_8 107.8 . . ?
C1_8 C2_8 H2A_8 109.5 . . ?
C1_8 C2_8 H2B_8 109.5 . . ?
H2A_8 C2_8 H2B_8 109.5 . . ?
C1_8 C2_8 H2C_8 109.5 . . ?
H2A_8 C2_8 H2C_8 109.5 . . ?
H2B_8 C2_8 H2C_8 109.5 . . ?
C6_7 C1_9 C2_9 115.0(2) . . ?
C6_7 C1_9 H1A_9 108.5 . . ?
C2_9 C1_9 H1A_9 108.5 . . ?
C6_7 C1_9 H1AB_9 108.5 . . ?
C2_9 C1_9 H1AB_9 108.5 . . ?
H1A_9 C1_9 H1AB_9 107.5 . . ?
C1_9 C2_9 H2A_9 109.5 . . ?
C1_9 C2_9 H2B_9 109.5 . . ?
H2A_9 C2_9 H2B_9 109.5 . . ?
C1_9 C2_9 H2C_9 109.5 . . ?
H2A_9 C2_9 H2C_9 109.5 . . ?
H2B_9 C2_9 H2C_9 109.5 . . ?
N2_10 C1_10 N5_10 106.2(4) . . ?
N2_10 C1_10 B3_1 121.4(10) . . ?
N5_10 C1_10 B3_1 131.8(10) . . ?
C1_10 N2_10 C1_12 127.3(9) . . ?
C1_10 N2_10 C3_10 113.3(4) . . ?
C1_12 N2_10 C3_10 117.8(8) . . ?
N2_10 C3_10 C4_10 101.4(3) . . ?
N2_10 C3_10 H3A_10 111.5 . . ?
C4_10 C3_10 H3A_10 111.5 . . ?
N2_10 C3_10 H3AB_10 111.5 . . ?
C4_10 C3_10 H3AB_10 111.5 . . ?
H3A_10 C3_10 H3AB_10 109.3 . . ?
N5_10 C4_10 C3_10 102.7(3) . . ?
N5_10 C4_10 H4A_10 111.2 . . ?
C3_10 C4_10 H4A_10 111.2 . . ?
N5_10 C4_10 H4AB_10 111.2 . . ?
C3_10 C4_10 H4AB_10 111.2 . . ?
H4A_10 C4_10 H4AB_10 109.1 . . ?
C1_10 N5_10 C1_15 124.2(9) . . ?
C1_10 N5_10 C4_10 112.9(3) . . ?
C1_15 N5_10 C4_10 121.8(9) . . ?
N5_11 C1_11 N2_11 105.9(4) . . ?
N5_11 C1_11 B3_1 123.7(11) . . ?
N2_11 C1_11 B3_1 130.0(11) . . ?
C1_11 N2_11 C1_15 127.9(9) . . ?
C1_11 N2_11 C3_11 112.9(3) . . ?
C1_15 N2_11 C3_11 119.1(9) . . ?
N2_11 C3_11 C4_11 102.6(3) . . ?
N2_11 C3_11 H3A_11 111.2 . . ?
C4_11 C3_11 H3A_11 111.2 . . ?
N2_11 C3_11 H3AB_11 111.2 . . ?
C4_11 C3_11 H3AB_11 111.2 . . ?
H3A_11 C3_11 H3AB_11 109.2 . . ?
N5_11 C4_11 C3_11 101.1(4) . . ?
N5_11 C4_11 H4A_11 111.6 . . ?
C3_11 C4_11 H4A_11 111.6 . . ?
N5_11 C4_11 H4AB_11 111.6 . . ?
C3_11 C4_11 H4AB_11 111.6 . . ?
H4A_11 C4_11 H4AB_11 109.4 . . ?
C1_11 N5_11 C1_12 124.7(9) . . ?
C1_11 N5_11 C4_11 112.6(5) . . ?
C1_12 N5_11 C4_11 121.1(10) . . ?
C2_12 C1_12 C6_12 122.7(2) . . ?
C2_12 C1_12 N2_10 117.0(8) . . ?
C6_12 C1_12 N2_10 120.3(8) . . ?
C2_12 C1_12 N5_11 121.2(8) . . ?
C6_12 C1_12 N5_11 115.9(9) . . ?
C1_12 C2_12 C3_12 117.9(2) . . ?
C1_12 C2_12 C1_13 119.69(19) . . ?
C3_12 C2_12 C1_13 122.4(2) . . ?
C4_12 C3_12 C2_12 120.3(2) . . ?
C4_12 C3_12 H3_12 119.8 . . ?
C2_12 C3_12 H3_12 119.8 . . ?
C5_12 C4_12 C3_12 120.7(2) . . ?
C5_12 C4_12 H4_12 119.6 . . ?
C3_12 C4_12 H4_12 119.6 . . ?
C4_12 C5_12 C6_12 120.9(2) . . ?
C4_12 C5_12 H5_12 119.5 . . ?
C6_12 C5_12 H5_12 119.5 . . ?
C5_12 C6_12 C1_12 117.4(2) . . ?
C5_12 C6_12 C1_14 122.8(2) . . ?
C1_12 C6_12 C1_14 119.8(2) . . ?
C2_12 C1_13 C2_13 115.7(2) . . ?
C2_12 C1_13 H1A_13 108.4 . . ?
C2_13 C1_13 H1A_13 108.4 . . ?
C2_12 C1_13 H1AB_13 108.4 . . ?
C2_13 C1_13 H1AB_13 108.4 . . ?
H1A_13 C1_13 H1AB_13 107.4 . . ?
C1_13 C2_13 H2A_13 109.5 . . ?
C1_13 C2_13 H2B_13 109.5 . . ?
H2A_13 C2_13 H2B_13 109.5 . . ?
C1_13 C2_13 H2C_13 109.5 . . ?
H2A_13 C2_13 H2C_13 109.5 . . ?
H2B_13 C2_13 H2C_13 109.5 . . ?
C6_12 C1_14 C2_14 115.7(2) . . ?
C6_12 C1_14 H1A_14 108.4 . . ?
C2_14 C1_14 H1A_14 108.4 . . ?
C6_12 C1_14 H1AB_14 108.4 . . ?
C2_14 C1_14 H1AB_14 108.4 . . ?
H1A_14 C1_14 H1AB_14 107.4 . . ?
C1_14 C2_14 H2A_14 109.5 . . ?
C1_14 C2_14 H2B_14 109.5 . . ?
H2A_14 C2_14 H2B_14 109.5 . . ?
C1_14 C2_14 H2C_14 109.5 . . ?
H2A_14 C2_14 H2C_14 109.5 . . ?
H2B_14 C2_14 H2C_14 109.5 . . ?
C2_15 C1_15 C6_15 121.9(2) . . ?
C2_15 C1_15 N2_11 121.9(7) . . ?
C6_15 C1_15 N2_11 116.2(7) . . ?
C2_15 C1_15 N5_10 115.5(6) . . ?
C6_15 C1_15 N5_10 122.6(6) . . ?
C1_15 C2_15 C3_15 117.5(2) . . ?
C1_15 C2_15 C1_16 123.3(2) . . ?
C3_15 C2_15 C1_16 119.2(2) . . ?
C4_15 C3_15 C2_15 121.2(2) . . ?
C4_15 C3_15 H3_15 119.4 . . ?
C2_15 C3_15 H3_15 119.4 . . ?
C3_15 C4_15 C5_15 120.4(2) . . ?
C3_15 C4_15 H4_15 119.8 . . ?
C5_15 C4_15 H4_15 119.8 . . ?
C4_15 C5_15 C6_15 121.1(2) . . ?
C4_15 C5_15 H5_15 119.4 . . ?
C6_15 C5_15 H5_15 119.4 . . ?
C5_15 C6_15 C1_15 117.8(2) . . ?
C5_15 C6_15 C1_17 119.2(2) . . ?
C1_15 C6_15 C1_17 122.9(2) . . ?
C2_15 C1_16 C2_16 112.9(2) . . ?
C2_15 C1_16 H1A_16 109.0 . . ?
C2_16 C1_16 H1A_16 109.0 . . ?
C2_15 C1_16 H1AB_16 109.0 . . ?
C2_16 C1_16 H1AB_16 109.0 . . ?
H1A_16 C1_16 H1AB_16 107.8 . . ?
C1_16 C2_16 H2A_16 109.5 . . ?
C1_16 C2_16 H2B_16 109.5 . . ?
H2A_16 C2_16 H2B_16 109.5 . . ?
C1_16 C2_16 H2C_16 109.5 . . ?
H2A_16 C2_16 H2C_16 109.5 . . ?
H2B_16 C2_16 H2C_16 109.5 . . ?
C6_15 C1_17 C2_17 113.2(2) . . ?
C6_15 C1_17 H1A_17 108.9 . . ?
C2_17 C1_17 H1A_17 108.9 . . ?
C6_15 C1_17 H1AB_17 108.9 . . ?
C2_17 C1_17 H1AB_17 108.9 . . ?
H1A_17 C1_17 H1AB_17 107.7 . . ?
C1_17 C2_17 H2A_17 109.5 . . ?
C1_17 C2_17 H2B_17 109.5 . . ?
H2A_17 C2_17 H2B_17 109.5 . . ?
C1_17 C2_17 H2C_17 109.5 . . ?
H2A_17 C2_17 H2C_17 109.5 . . ?
H2B_17 C2_17 H2C_17 109.5 . . ?

loop_
_geom_bond_atom_site_label_1
_geom_bond_atom_site_label_2
_geom_bond_distance
_geom_bond_site_symmetry_2
_geom_bond_publ_flag
Si1_1 C1_2 1.884(2) . ?
Si1_1 B3_1 2.007(2) . ?
Si1_1 B2_1 2.008(3) . ?
Si1_1 H1_1 1.44(2) . ?
B2_1 C1_3 1.528(3) . ?
B2_1 B3_1 1.732(3) . ?
B2_1 H2_1 1.09(2) . ?
B3_1 C1_10 1.532(7) . ?
B3_1 C1_11 1.541(8) . ?
B3_1 H3_1 1.10(2) . ?
C1_2 C2_2 1.394(4) . ?
C1_2 C6_2 1.397(3) . ?
C2_2 C3_2 1.389(3) . ?
C2_2 H2_2 0.9500 . ?
C3_2 C4_2 1.371(4) . ?
C3_2 H3_2 0.9500 . ?
C4_2 C5_2 1.382(5) . ?
C4_2 H4_2 0.9500 . ?
C5_2 C6_2 1.405(4) . ?
C5_2 H5_2 0.9500 . ?
C6_2 H6_2 0.9500 . ?
C1_3 N5_3 1.370(2) . ?
C1_3 N2_3 1.372(2) . ?
N2_3 C1_4 1.431(2) . ?
N2_3 C3_3 1.472(2) . ?
C3_3 C4_3 1.523(3) . ?
C3_3 H3A_3 0.9900 . ?
C3_3 H3AB_3 0.9900 . ?
C4_3 N5_3 1.469(2) . ?
C4_3 H4A_3 0.9900 . ?
C4_3 H4AB_3 0.9900 . ?
N5_3 C1_7 1.431(3) . ?
C1_4 C6_4 1.400(3) . ?
C1_4 C2_4 1.406(3) . ?
C2_4 C3_4 1.398(3) . ?
C2_4 C1_5 1.515(3) . ?
C3_4 C4_4 1.380(3) . ?
C3_4 H3_4 0.9500 . ?
C4_4 C5_4 1.383(3) . ?
C4_4 H4_4 0.9500 . ?
C5_4 C6_4 1.398(3) . ?
C5_4 H5_4 0.9500 . ?
C6_4 C1_6 1.508(3) . ?
C1_5 C2_5 1.518(3) . ?
C1_5 H1A_5 0.9900 . ?
C1_5 H1AB_5 0.9900 . ?
C2_5 H2A_5 0.9800 . ?
C2_5 H2B_5 0.9800 . ?
C2_5 H2C_5 0.9800 . ?
C1_6 C2_6 1.529(3) . ?
C1_6 H1A_6 0.9900 . ?
C1_6 H1AB_6 0.9900 . ?
C2_6 H2A_6 0.9800 . ?
C2_6 H2B_6 0.9800 . ?
C2_6 H2C_6 0.9800 . ?
C1_7 C2_7 1.397(3) . ?
C1_7 C6_7 1.403(3) . ?
C2_7 C3_7 1.399(3) . ?
C2_7 C1_8 1.505(3) . ?
C3_7 C4_7 1.389(3) . ?
C3_7 H3_7 0.9500 . ?
C4_7 C5_7 1.376(3) . ?
C4_7 H4_7 0.9500 . ?
C5_7 C6_7 1.396(3) . ?
C5_7 H5_7 0.9500 . ?
C6_7 C1_9 1.509(3) . ?
C1_8 C2_8 1.528(3) . ?
C1_8 H1A_8 0.9900 . ?
C1_8 H1AB_8 0.9900 . ?
C2_8 H2A_8 0.9800 . ?
C2_8 H2B_8 0.9800 . ?
C2_8 H2C_8 0.9800 . ?
C1_9 C2_9 1.511(3) . ?
C1_9 H1A_9 0.9900 . ?
C1_9 H1AB_9 0.9900 . ?
C2_9 H2A_9 0.9800 . ?
C2_9 H2B_9 0.9800 . ?
C2_9 H2C_9 0.9800 . ?
C1_10 N2_10 1.364(4) . ?
C1_10 N5_10 1.367(4) . ?
N2_10 C1_12 1.428(9) . ?
N2_10 C3_10 1.469(4) . ?
C3_10 C4_10 1.529(4) . ?
C3_10 H3A_10 0.9900 . ?
C3_10 H3AB_10 0.9900 . ?
C4_10 N5_10 1.470(3) . ?
C4_10 H4A_10 0.9900 . ?
C4_10 H4AB_10 0.9900 . ?
N5_10 C1_15 1.450(10) . ?
C1_11 N5_11 1.366(4) . ?
C1_11 N2_11 1.368(4) . ?
N2_11 C1_15 1.424(10) . ?
N2_11 C3_11 1.471(3) . ?
C3_11 C4_11 1.528(4) . ?
C3_11 H3A_11 0.9900 . ?
C3_11 H3AB_11 0.9900 . ?
C4_11 N5_11 1.471(4) . ?
C4_11 H4A_11 0.9900 . ?
C4_11 H4AB_11 0.9900 . ?
N5_11 C1_12 1.436(9) . ?
C1_12 C2_12 1.395(3) . ?
C1_12 C6_12 1.407(3) . ?
C2_12 C3_12 1.397(3) . ?
C2_12 C1_13 1.511(3) . ?
C3_12 C4_12 1.389(3) . ?
C3_12 H3_12 0.9500 . ?
C4_12 C5_12 1.383(4) . ?
C4_12 H4_12 0.9500 . ?
C5_12 C6_12 1.395(3) . ?
C5_12 H5_12 0.9500 . ?
C6_12 C1_14 1.500(3) . ?
C1_13 C2_13 1.515(4) . ?
C1_13 H1A_13 0.9900 . ?
C1_13 H1AB_13 0.9900 . ?
C2_13 H2A_13 0.9800 . ?
C2_13 H2B_13 0.9800 . ?
C2_13 H2C_13 0.9800 . ?
C1_14 C2_14 1.530(3) . ?
C1_14 H1A_14 0.9900 . ?
C1_14 H1AB_14 0.9900 . ?
C2_14 H2A_14 0.9800 . ?
C2_14 H2B_14 0.9800 . ?
C2_14 H2C_14 0.9800 . ?
C1_15 C2_15 1.399(3) . ?
C1_15 C6_15 1.404(3) . ?
C2_15 C3_15 1.404(3) . ?
C2_15 C1_16 1.502(3) . ?
C3_15 C4_15 1.368(4) . ?
C3_15 H3_15 0.9500 . ?
C4_15 C5_15 1.379(4) . ?
C4_15 H4_15 0.9500 . ?
C5_15 C6_15 1.391(3) . ?
C5_15 H5_15 0.9500 . ?
C6_15 C1_17 1.510(3) . ?
C1_16 C2_16 1.536(3) . ?
C1_16 H1A_16 0.9900 . ?
C1_16 H1AB_16 0.9900 . ?
C2_16 H2A_16 0.9800 . ?
C2_16 H2B_16 0.9800 . ?
C2_16 H2C_16 0.9800 . ?
C1_17 C2_17 1.526(4) . ?
C1_17 H1A_17 0.9900 . ?
C1_17 H1AB_17 0.9900 . ?
C2_17 H2A_17 0.9800 . ?
C2_17 H2B_17 0.9800 . ?
C2_17 H2C_17 0.9800 . ?

loop_
_geom_torsion_atom_site_label_1
_geom_torsion_atom_site_label_2
_geom_torsion_atom_site_label_3
_geom_torsion_atom_site_label_4
_geom_torsion
_geom_torsion_site_symmetry_1
_geom_torsion_site_symmetry_2
_geom_torsion_site_symmetry_3
_geom_torsion_site_symmetry_4
_geom_torsion_publ_flag
C1_3 B2_1 B3_1 C1_10 166.1(17) . . . . ?
Si1_1 B2_1 B3_1 C1_10 -100.5(17) . . . . ?
C1_3 B2_1 B3_1 C1_11 167.5(18) . . . . ?
Si1_1 B2_1 B3_1 C1_11 -99.1(18) . . . . ?
C1_3 B2_1 B3_1 Si1_1 -93.4(2) . . . . ?
B3_1 Si1_1 C1_2 C2_2 77.4(2) . . . . ?
B2_1 Si1_1 C1_2 C2_2 17.1(2) . . . . ?
B3_1 Si1_1 C1_2 C6_2 -106.1(2) . . . . ?
B2_1 Si1_1 C1_2 C6_2 -166.40(18) . . . . ?
C6_2 C1_2 C2_2 C3_2 -0.5(4) . . . . ?
Si1_1 C1_2 C2_2 C3_2 176.1(2) . . . . ?
C1_2 C2_2 C3_2 C4_2 0.9(4) . . . . ?
C2_2 C3_2 C4_2 C5_2 -0.8(4) . . . . ?
C3_2 C4_2 C5_2 C6_2 0.3(4) . . . . ?
C2_2 C1_2 C6_2 C5_2 0.0(4) . . . . ?
Si1_1 C1_2 C6_2 C5_2 -176.6(2) . . . . ?
C4_2 C5_2 C6_2 C1_2 0.1(4) . . . . ?
B3_1 B2_1 C1_3 N5_3 -12.7(4) . . . . ?
Si1_1 B2_1 C1_3 N5_3 -83.1(2) . . . . ?
B3_1 B2_1 C1_3 N2_3 165.8(2) . . . . ?
Si1_1 B2_1 C1_3 N2_3 95.4(2) . . . . ?
N5_3 C1_3 N2_3 C1_4 172.17(19) . . . . ?
B2_1 C1_3 N2_3 C1_4 -6.6(3) . . . . ?
N5_3 C1_3 N2_3 C3_3 -2.4(2) . . . . ?
B2_1 C1_3 N2_3 C3_3 178.8(2) . . . . ?
C1_3 N2_3 C3_3 C4_3 14.5(2) . . . . ?
C1_4 N2_3 C3_3 C4_3 -160.17(19) . . . . ?
N2_3 C3_3 C4_3 N5_3 -19.6(2) . . . . ?
N2_3 C1_3 N5_3 C1_7 162.08(19) . . . . ?
B2_1 C1_3 N5_3 C1_7 -19.2(3) . . . . ?
N2_3 C1_3 N5_3 C4_3 -12.1(2) . . . . ?
B2_1 C1_3 N5_3 C4_3 166.7(2) . . . . ?
C3_3 C4_3 N5_3 C1_3 20.6(2) . . . . ?
C3_3 C4_3 N5_3 C1_7 -153.77(19) . . . . ?
C1_3 N2_3 C1_4 C6_4 82.9(3) . . . . ?
C3_3 N2_3 C1_4 C6_4 -103.1(2) . . . . ?
C1_3 N2_3 C1_4 C2_4 -97.8(2) . . . . ?
C3_3 N2_3 C1_4 C2_4 76.3(3) . . . . ?
C6_4 C1_4 C2_4 C3_4 0.6(3) . . . . ?
N2_3 C1_4 C2_4 C3_4 -178.80(18) . . . . ?
C6_4 C1_4 C2_4 C1_5 -178.24(19) . . . . ?
N2_3 C1_4 C2_4 C1_5 2.4(3) . . . . ?
C1_4 C2_4 C3_4 C4_4 0.0(3) . . . . ?
C1_5 C2_4 C3_4 C4_4 178.8(2) . . . . ?
C2_4 C3_4 C4_4 C5_4 -0.7(3) . . . . ?
C3_4 C4_4 C5_4 C6_4 0.9(3) . . . . ?
C4_4 C5_4 C6_4 C1_4 -0.4(3) . . . . ?
C4_4 C5_4 C6_4 C1_6 178.5(2) . . . . ?
C2_4 C1_4 C6_4 C5_4 -0.3(3) . . . . ?
N2_3 C1_4 C6_4 C5_4 179.01(18) . . . . ?
C2_4 C1_4 C6_4 C1_6 -179.24(19) . . . . ?
N2_3 C1_4 C6_4 C1_6 0.1(3) . . . . ?
C3_4 C2_4 C1_5 C2_5 -10.0(3) . . . . ?
C1_4 C2_4 C1_5 C2_5 168.7(2) . . . . ?
C5_4 C6_4 C1_6 C2_6 -93.5(2) . . . . ?
C1_4 C6_4 C1_6 C2_6 85.4(3) . . . . ?
C1_3 N5_3 C1_7 C2_7 -66.5(3) . . . . ?
C4_3 N5_3 C1_7 C2_7 107.1(2) . . . . ?
C1_3 N5_3 C1_7 C6_7 114.1(2) . . . . ?
C4_3 N5_3 C1_7 C6_7 -72.3(3) . . . . ?
C6_7 C1_7 C2_7 C3_7 -0.3(3) . . . . ?
N5_3 C1_7 C2_7 C3_7 -179.67(17) . . . . ?
C6_7 C1_7 C2_7 C1_8 177.89(19) . . . . ?
N5_3 C1_7 C2_7 C1_8 -1.4(3) . . . . ?
C1_7 C2_7 C3_7 C4_7 0.8(3) . . . . ?
C1_8 C2_7 C3_7 C4_7 -177.5(2) . . . . ?
C2_7 C3_7 C4_7 C5_7 -0.5(3) . . . . ?
C3_7 C4_7 C5_7 C6_7 -0.2(3) . . . . ?
C4_7 C5_7 C6_7 C1_7 0.6(3) . . . . ?
C4_7 C5_7 C6_7 C1_9 -177.5(2) . . . . ?
C2_7 C1_7 C6_7 C5_7 -0.4(3) . . . . ?
N5_3 C1_7 C6_7 C5_7 178.97(17) . . . . ?
C2_7 C1_7 C6_7 C1_9 177.78(19) . . . . ?
N5_3 C1_7 C6_7 C1_9 -2.9(3) . . . . ?
C1_7 C2_7 C1_8 C2_8 -79.7(2) . . . . ?
C3_7 C2_7 C1_8 C2_8 98.5(2) . . . . ?
C5_7 C6_7 C1_9 C2_9 28.2(3) . . . . ?
C1_7 C6_7 C1_9 C2_9 -149.9(2) . . . . ?
B2_1 B3_1 C1_10 N2_10 172.4(17) . . . . ?
Si1_1 B3_1 C1_10 N2_10 97(3) . . . . ?
B2_1 B3_1 C1_10 N5_10 3(4) . . . . ?
Si1_1 B3_1 C1_10 N5_10 -72(3) . . . . ?
N5_10 C1_10 N2_10 C1_12 -177.1(18) . . . . ?
B3_1 C1_10 N2_10 C1_12 11(4) . . . . ?
N5_10 C1_10 N2_10 C3_10 -12(3) . . . . ?
B3_1 C1_10 N2_10 C3_10 176(2) . . . . ?
C1_10 N2_10 C3_10 C4_10 18(2) . . . . ?
C1_12 N2_10 C3_10 C4_10 -174.7(12) . . . . ?
N2_10 C3_10 C4_10 N5_10 -16.8(14) . . . . ?
N2_10 C1_10 N5_10 C1_15 167.3(16) . . . . ?
B3_1 C1_10 N5_10 C1_15 -22(4) . . . . ?
N2_10 C1_10 N5_10 C4_10 -1(3) . . . . ?
B3_1 C1_10 N5_10 C4_10 170(3) . . . . ?
C3_10 C4_10 N5_10 C1_10 12(2) . . . . ?
C3_10 C4_10 N5_10 C1_15 -156.6(13) . . . . ?
B2_1 B3_1 C1_11 N5_11 179.0(19) . . . . ?
Si1_1 B3_1 C1_11 N5_11 104(3) . . . . ?
B2_1 B3_1 C1_11 N2_11 -10(4) . . . . ?
Si1_1 B3_1 C1_11 N2_11 -84(3) . . . . ?
N5_11 C1_11 N2_11 C1_15 172.8(17) . . . . ?
B3_1 C1_11 N2_11 C1_15 0(5) . . . . ?
N5_11 C1_11 N2_11 C3_11 -4(3) . . . . ?
B3_1 C1_11 N2_11 C3_11 -176(3) . . . . ?
C1_11 N2_11 C3_11 C4_11 -10(2) . . . . ?
C1_15 N2_11 C3_11 C4_11 173.1(13) . . . . ?
N2_11 C3_11 C4_11 N5_11 18.3(14) . . . . ?
N2_11 C1_11 N5_11 C1_12 -176.7(19) . . . . ?
B3_1 C1_11 N5_11 C1_12 -4(4) . . . . ?
N2_11 C1_11 N5_11 C4_11 17(3) . . . . ?
B3_1 C1_11 N5_11 C4_11 -170(2) . . . . ?
C3_11 C4_11 N5_11 C1_11 -23(2) . . . . ?
C3_11 C4_11 N5_11 C1_12 170.6(14) . . . . ?
C1_10 N2_10 C1_12 C2_12 -103(2) . . . . ?
C3_10 N2_10 C1_12 C2_12 92.5(14) . . . . ?
C1_10 N2_10 C1_12 C6_12 80(2) . . . . ?
C3_10 N2_10 C1_12 C6_12 -84.3(15) . . . . ?
C1_11 N5_11 C1_12 C2_12 -93(2) . . . . ?
C4_11 N5_11 C1_12 C2_12 71.5(17) . . . . ?
C1_11 N5_11 C1_12 C6_12 92(2) . . . . ?
C4_11 N5_11 C1_12 C6_12 -103.3(16) . . . . ?
C6_12 C1_12 C2_12 C3_12 -1.4(3) . . . . ?
N2_10 C1_12 C2_12 C3_12 -178.1(5) . . . . ?
N5_11 C1_12 C2_12 C3_12 -175.8(6) . . . . ?
C6_12 C1_12 C2_12 C1_13 177.7(2) . . . . ?
N2_10 C1_12 C2_12 C1_13 0.9(6) . . . . ?
N5_11 C1_12 C2_12 C1_13 3.2(7) . . . . ?
C1_12 C2_12 C3_12 C4_12 0.2(3) . . . . ?
C1_13 C2_12 C3_12 C4_12 -178.8(2) . . . . ?
C2_12 C3_12 C4_12 C5_12 0.8(4) . . . . ?
C3_12 C4_12 C5_12 C6_12 -0.6(4) . . . . ?
C4_12 C5_12 C6_12 C1_12 -0.6(3) . . . . ?
C4_12 C5_12 C6_12 C1_14 -179.9(2) . . . . ?
C2_12 C1_12 C6_12 C5_12 1.6(3) . . . . ?
N2_10 C1_12 C6_12 C5_12 178.2(6) . . . . ?
N5_11 C1_12 C6_12 C5_12 176.3(6) . . . . ?
C2_12 C1_12 C6_12 C1_14 -179.0(2) . . . . ?
N2_10 C1_12 C6_12 C1_14 -2.4(6) . . . . ?
N5_11 C1_12 C6_12 C1_14 -4.3(6) . . . . ?
C1_12 C2_12 C1_13 C2_13 161.9(2) . . . . ?
C3_12 C2_12 C1_13 C2_13 -19.1(3) . . . . ?
C5_12 C6_12 C1_14 C2_14 -20.9(3) . . . . ?
C1_12 C6_12 C1_14 C2_14 159.8(2) . . . . ?
C1_11 N2_11 C1_15 C2_15 111(2) . . . . ?
C3_11 N2_11 C1_15 C2_15 -73.0(13) . . . . ?
C1_11 N2_11 C1_15 C6_15 -73(3) . . . . ?
C3_11 N2_11 C1_15 C6_15 103.8(10) . . . . ?
C1_10 N5_10 C1_15 C2_15 124(2) . . . . ?
C4_10 N5_10 C1_15 C2_15 -68.8(12) . . . . ?
C1_10 N5_10 C1_15 C6_15 -57(2) . . . . ?
C4_10 N5_10 C1_15 C6_15 110.0(9) . . . . ?
C6_15 C1_15 C2_15 C3_15 2.3(3) . . . . ?
N2_11 C1_15 C2_15 C3_15 178.9(7) . . . . ?
N5_10 C1_15 C2_15 C3_15 -178.8(6) . . . . ?
C6_15 C1_15 C2_15 C1_16 -176.5(2) . . . . ?
N2_11 C1_15 C2_15 C1_16 0.1(8) . . . . ?
N5_10 C1_15 C2_15 C1_16 2.4(7) . . . . ?
C1_15 C2_15 C3_15 C4_15 -1.0(4) . . . . ?
C1_16 C2_15 C3_15 C4_15 177.8(2) . . . . ?
C2_15 C3_15 C4_15 C5_15 -0.7(4) . . . . ?
C3_15 C4_15 C5_15 C6_15 1.1(4) . . . . ?
C4_15 C5_15 C6_15 C1_15 0.2(3) . . . . ?
C4_15 C5_15 C6_15 C1_17 -178.2(2) . . . . ?
C2_15 C1_15 C6_15 C5_15 -1.9(3) . . . . ?
N2_11 C1_15 C6_15 C5_15 -178.7(7) . . . . ?
N5_10 C1_15 C6_15 C5_15 179.3(6) . . . . ?
C2_15 C1_15 C6_15 C1_17 176.4(2) . . . . ?
N2_11 C1_15 C6_15 C1_17 -0.3(7) . . . . ?
N5_10 C1_15 C6_15 C1_17 -2.4(7) . . . . ?
C1_15 C2_15 C1_16 C2_16 104.0(3) . . . . ?
C3_15 C2_15 C1_16 C2_16 -74.7(3) . . . . ?
C5_15 C6_15 C1_17 C2_17 98.1(3) . . . . ?
C1_15 C6_15 C1_17 C2_17 -80.2(3) . . . . ?
